data_4309677
loop_
_publ_author_name
'David B. Mitzi'

_publ_contact_author_address
;IBM T. J. Watson Research Center
P.O. Box 218
Yorktown Heights, NY  10598
;
_publ_contact_author_email dmitzi@us.ibm.com
_publ_contact_author_fax 914-945-2141
_publ_contact_author_name 'Dr. David B. Mitzi'
_publ_contact_author_phone 914-945-4176
_publ_section_title
;
Polymorphic One-Dimensional (N2H4)2ZnTe: Soluble Precursors for the
Formation of Hexagonal or Cubic Zinc Telluride
;
_journal_name_full 'Inorganic Chemistry'
_journal_page_first 7078
_journal_page_last 7086
_journal_paper_doi 10.1021/ic050833w
_journal_volume 44
_journal_year 2005
_chemical_formula_moiety 'N4 H8 Zn Te '
_chemical_formula_sum 'H8 N4 Te Zn'
_chemical_formula_weight 257.07
_chemical_name_common 'hydrazine zinc telluride - beta phase'
_chemical_name_systematic ?
_space_group_IT_number 7
_symmetry_cell_setting monoclinic
_symmetry_space_group_name_Hall 'P -2yac'
_symmetry_space_group_name_H-M 'P 1 n 1'
_cell_angle_alpha 90.0
_cell_angle_beta 91.703(1)
_cell_angle_gamma 90.0
_cell_formula_units_Z 4
_cell_length_a 8.1301(5)
_cell_length_b 6.9580(5)
_cell_length_c 10.7380(7)
_cell_measurement_reflns_used 4730
_cell_measurement_temperature 293
_cell_measurement_theta_max 27.50
_cell_measurement_theta_min 0.00
_cell_volume 607.17(7)
_computing_data_reduction 'NRCVAX DATRD2'
_computing_molecular_graphics NRCVAX
_computing_publication_material 'NRCVAX TABLES Jan 94 Version'
_computing_structure_refinement 'NRCVAX LSTSQ'
_computing_structure_solution 'NRCVAX SOLVER'
_diffrn_ambient_temperature 293
_diffrn_measurement_device 'SMART 1000'
_diffrn_measurement_method CCD
_diffrn_radiation_monochromator graphite
_diffrn_radiation_source 'xray tube'
_diffrn_radiation_type 'Molybdenum K\a'
_diffrn_radiation_wavelength 0.70930
_diffrn_reflns_av_R_equivalents 0.015
_diffrn_reflns_limit_h_max 10
_diffrn_reflns_limit_h_min -10
_diffrn_reflns_limit_k_max 9
_diffrn_reflns_limit_k_min -8
_diffrn_reflns_limit_l_max 13
_diffrn_reflns_limit_l_min -13
_diffrn_reflns_number 6323
_diffrn_reflns_theta_max 27.46
_diffrn_reflns_theta_min 0.00
_exptl_absorpt_coefficient_mu 8.64
_exptl_absorpt_correction_type empirical
_exptl_absorpt_process_details SADABS
_exptl_crystal_colour colorless
_exptl_crystal_density_diffrn 2.812
_exptl_crystal_description 'irregular block'
_exptl_crystal_F_000 471.35
_exptl_crystal_size_max 0.06
_exptl_crystal_size_mid 0.06
_exptl_crystal_size_min 0.11
_refine_diff_density_max 0.38
_refine_diff_density_min -0.40
_refine_ls_abs_structure_Flack 0.115(34)
_refine_ls_extinction_coef 452(94)
_refine_ls_extinction_method Larson
_refine_ls_goodness_of_fit_obs 0.78
_refine_ls_matrix_type full
_refine_ls_number_parameters 182
_refine_ls_number_reflns 1354
_refine_ls_R_factor_all 0.015
_refine_ls_R_factor_obs 0.015
_refine_ls_shift/esd_max 0.000
_refine_ls_structure_factor_coef F
_refine_ls_weighting_details 'calc w=1/(\s^2^(F)+0.0003F^2^)'
_refine_ls_weighting_scheme calc
_refine_ls_wR_factor_all 0.019
_refine_ls_wR_factor_obs 0.019
_reflns_number_observed 2558
_reflns_number_total 2630
_reflns_observed_criterion 'Inet > 2.0\s(Inet)'
_cod_data_source_file ic050833wsi20050523_123515_2.cif
_cod_data_source_block hyd2ZnTe_beta
_cod_depositor_comments
;
The following automatic conversions were performed:
'_symmetry_cell_setting' value 'Monoclinic' changed to 'monoclinic'
according to '/home/saulius/struct/CIF-dictionaries/cif_core.dic'
dictionary named 'cif_core.dic' version 2.4.1 from 2010-06-29.

Automatic conversion script
Id: cif_fix_enum 1527 2010-12-29 10:47:43Z saulius 
;
_cod_original_sg_symbol_H-M 'P n'
_cod_original_formula_sum 'N4 H8 Zn Te '
_cod_database_code 4309677

loop_
_symmetry_equiv_pos_as_xyz
x,y,z
1/2+x,-y,1/2+z

loop_
_atom_site_aniso_label
_atom_site_aniso_U_11
_atom_site_aniso_U_22
_atom_site_aniso_U_33
_atom_site_aniso_U_12
_atom_site_aniso_U_13
_atom_site_aniso_U_23
_atom_site_aniso_type_symbol
Te1 0.03300(17) 0.01926(14) 0.02930(16) -0.00013(14) 0.01095(13) -0.00127(14) Te
Te2 0.03093(17) 0.02120(16) 0.03307(18) 0.00080(13) 0.01015(13) -0.00185(13) Te
Zn2 0.0253(3) 0.0238(3) 0.0250(3) 0.00100(22) 0.00302(22) -0.00038(22) Zn
Zn1 0.0237(3) 0.0240(3) 0.0294(3) -0.00102(23) 0.00330(22) 0.00219(23) Zn
N1 0.031(3) 0.028(3) 0.031(3) -0.0028(19) -0.0007(21) 0.0032(20) N
N2 0.039(3) 0.043(3) 0.053(4) -0.0119(25) -0.009(3) 0.010(3) N
N3 0.027(3) 0.026(3) 0.039(3) 0.0000(19) 0.0017(22) -0.0061(23) N
N4a 0.033(5) 0.056(7) 0.044(6) 0.006(4) -0.001(5) -0.010(6) N
N4b 0.039(13) 0.028(11) 0.054(16) 0.001(9) -0.024(12) -0.013(11) N
N5 0.035(3) 0.024(3) 0.031(3) -0.0007(19) -0.0001(22) -0.0001(19) N
N6 0.034(3) 0.054(4) 0.055(4) 0.008(3) -0.013(3) -0.005(3) N
N7 0.029(3) 0.032(3) 0.038(3) -0.0005(20) 0.0005(24) -0.0032(23) N
N8 0.029(3) 0.052(4) 0.038(3) -0.002(3) -0.0092(23) -0.001(3) N

loop_
_atom_site_label
_atom_site_fract_x
_atom_site_fract_y
_atom_site_fract_z
_atom_site_U_iso_or_equiv
_atom_site_thermal_displace_type
_atom_site_calc_flag
_atom_site_refinement_flags
_atom_site_type_symbol
Te1 0.14159 0.89387(5) 0.19809 0.02699(15) Uani ? . Te
Te2 0.36817(5) 0.44560(4) -0.03724(4) 0.02822(15) Uani ? . Te
Zn2 0.32433(8) 0.80338(8) 0.01343(8) 0.02463(25) Uani ? . Zn
Zn1 0.05681(8) 0.55473(8) 0.27257(8) 0.0256(3) Uani ? . Zn
N1 -0.0434(7) 0.3797(7) 0.1293(6) 0.0300(24) Uani ? . N
N2 -0.2128(8) 0.3211(9) 0.1393(8) 0.045(3) Uani ? . N
N3 0.5506(7) 0.9531(8) 0.0269(6) 0.031(3) Uani ? . N
N4a 0.6983(16) 0.8332(20) 0.0441(12) 0.044(6) Uani ? . N
N4b 0.663(3) 0.832(4) 0.101(3) 0.041(12) Uani ? . N
N5 0.2294(7) 0.9572(7) -0.1395(5) 0.030(3) Uani ? . N
N6 0.0535(8) 0.9276(10) -0.1541(7) 0.048(3) Uani ? . N
N7 0.2703(7) 0.3937(8) 0.3025(6) 0.033(3) Uani ? . N
N8 0.4041(8) 0.5016(10) 0.3568(5) 0.040(3) Uani ? . N
HN1a -0.052(11) 0.439(14) 0.056(9) 0.06(3) Uiso ? . H
HN1b 0.005(10) 0.255(14) 0.122(8) 0.06(3) Uiso ? . H
HN2a -0.242(14) 0.347(15) 0.056(11) 0.08(3) Uiso ? . H
HN2b -0.263(13) 0.378(14) 0.198(9) 0.06(3) Uiso ? . H
HN3a 0.546(8) 1.029(10) 0.076(6) 0.017(15) Uiso ? . H
HN3b 0.575(15) 0.970(20) -0.072(12) 0.13(5) Uiso ? . H
HN4a 0.652(8) 0.720(11) 0.105(6) 0.023(16) Uiso ? . H
HN4b 0.752(14) 0.892(13) 0.077(12) 0.05(3) Uiso ? . H
HN5a 0.261(10) 0.901(10) -0.224(8) 0.040(19) Uiso ? . H
HN5b 0.243(11) 1.102(12) -0.140(7) 0.053(24) Uiso ? . H
HN6a -0.015(16) 1.001(21) -0.191(12) 0.09(4) Uiso ? . H
HN6b 0.021(11) 0.940(12) -0.060(9) 0.056(24) Uiso ? . H
HN7a 0.229(16) 0.347(18) 0.361(11) 0.10(4) Uiso ? . H
HN7b 0.296(9) 0.325(13) 0.252(7) 0.041(22) Uiso ? . H
HN8a 0.477(11) 0.455(12) 0.356(8) 0.031(22) Uiso ? . H
HN8b 0.397(11) 0.641(14) 0.306(8) 0.059(25) Uiso ? . H

loop_
_atom_type_symbol
_atom_type_description
_atom_type_scat_dispersion_real
_atom_type_scat_dispersion_imag
_atom_type_scat_source
N ? 0.006 0.003 'International Tables Vol. IV Table 2.2B'
H ? 0.000 0.000 'International Tables Vol. IV Table 2.2B'
Zn ? 0.284 1.430 'International Tables Vol. IV Table 2.2B'
Te ? -0.531 1.675 'International Tables Vol. IV Table 2.2B'

loop_
_geom_angle_atom_site_label_1
_geom_angle_atom_site_label_2
_geom_angle_atom_site_label_3
_geom_angle
_geom_angle_site_symmetry_1
_geom_angle_site_symmetry_2
_geom_angle_site_symmetry_3
_geom_angle_publ_flag
Zn2 Te1 Zn1 100.298(23) ? ? ? ?
Zn2 Te2 Zn1a 104.855(24) ? ? ? ?
Te1 Zn2 Te2 118.87(3) ? ? ? ?
Te1 Zn2 N3 110.21(17) ? ? ? ?
Te1 Zn2 N5 105.69(16) ? ? ? ?
Te2 Zn2 N3 111.42(15) ? ? ? ?
Te2 Zn2 N5 112.30(15) ? ? ? ?
N3 Zn2 N5 95.81(22) ? ? ? ?
Te1 Zn1 Te2b 114.412(25) ? ? ? ?
Te1 Zn1 N1 113.66(15) ? ? ? ?
Te1 Zn1 N7 108.03(16) ? ? ? ?
Te2b Zn1 N1 110.50(16) ? ? ? ?
Te2b Zn1 N7 112.84(19) ? ? ? ?
N1 Zn1 N7 95.97(22) ? ? ? ?
Zn1 N1 N2 117.3(5) ? ? ? ?
Zn1 N1 HN1a 113(6) ? ? ? ?
Zn1 N1 HN1b 115(5) ? ? ? ?
N2 N1 HN1a 98(6) ? ? ? ?
N2 N1 HN1b 98(5) ? ? ? ?
HN1a N1 HN1b 111(8) ? ? ? ?
N1 N2 HN2a 95(7) ? ? ? ?
N1 N2 HN2b 113(7) ? ? ? ?
HN2a N2 HN2b 119(9) ? ? ? ?
Zn2 N3 N4a 115.8(6) ? ? ? ?
Zn2 N3 N4b 106.3(11) ? ? ? ?
Zn2 N3 HN3a 109(5) ? ? ? ?
Zn2 N3 HN3b 99(7) ? ? ? ?
N4a N3 N4b 27.1(14) ? ? ? ?
N4a N3 HN3a 111(5) ? ? ? ?
N4a N3 HN3b 90(7) ? ? ? ?
N4b N3 HN3a 93(5) ? ? ? ?
N4b N3 HN3b 117(7) ? ? ? ?
HN3a N3 HN3b 128(9) ? ? ? ?
N3 N4a N4b 75.6(23) ? ? ? ?
N3 N4a HN4a 100(4) ? ? ? ?
N3 N4a HN4b 103(9) ? ? ? ?
N4b N4a HN4a 45(4) ? ? ? ?
N4b N4a HN4b 79(10) ? ? ? ?
HN4a N4a HN4b 110(10) ? ? ? ?
N3 N4b N4a 77(3) ? ? ? ?
N3 N4b HN4a 122(5) ? ? ? ?
N3 N4b HN4b 94(7) ? ? ? ?
N4a N4b HN4a 96(6) ? ? ? ?
N4a N4b HN4b 50(8) ? ? ? ?
HN4a N4b HN4b 125(9) ? ? ? ?
Zn2 N5 N6 110.6(4) ? ? ? ?
Zn2 N5 HN5a 113(4) ? ? ? ?
Zn2 N5 HN5b 118(5) ? ? ? ?
N6 N5 HN5a 97(4) ? ? ? ?
N6 N5 HN5b 104(5) ? ? ? ?
HN5a N5 HN5b 110(6) ? ? ? ?
N5 N6 HN6a 126(9) ? ? ? ?
N5 N6 HN6b 99(5) ? ? ? ?
HN6a N6 HN6b 102(10) ? ? ? ?
Zn1 N7 N8 113.6(4) ? ? ? ?
Zn1 N7 HN7a 88(9) ? ? ? ?
Zn1 N7 HN7b 117(6) ? ? ? ?
N8 N7 HN7a 102(9) ? ? ? ?
N8 N7 HN7b 113(5) ? ? ? ?
HN7a N7 HN7b 116(11) ? ? ? ?
N7 N8 HN8a 113(7) ? ? ? ?
N7 N8 HN8b 103(5) ? ? ? ?
HN8a N8 HN8b 116(8) ? ? ? ?
N1 HN1a HN1b 35(5) ? ? ? ?
N1 HN1b HN1a 32(5) ? ? ? ?
N2 HN2a HN2b 28(5) ? ? ? ?
N2 HN2b HN2a 31(6) ? ? ? ?
N4a HN4a N4b 38(4) ? ? ? ?
N4a HN4a HN4b 25(5) ? ? ? ?
N4b HN4a HN4b 29(5) ? ? ? ?
N4a HN4b N4b 50(7) ? ? ? ?
N4a HN4b HN4a 44(7) ? ? ? ?
N4b HN4b HN4a 25(4) ? ? ? ?
N6 HN6a HN6b 43(7) ? ? ? ?
N6 HN6b HN6a 33(6) ? ? ? ?
N7 HN7a HN7b 30(6) ? ? ? ?
N7 HN7b HN7a 32(7) ? ? ? ?
N8 HN8a HN8b 40(6) ? ? ? ?
N8 HN8b HN8a 23(4) ? ? ? ?

loop_
_geom_bond_atom_site_label_1
_geom_bond_atom_site_label_2
_geom_bond_distance
_geom_bond_site_symmetry_1
_geom_bond_site_symmetry_2
_geom_bond_publ_flag
Te1 Zn2 2.5905(7) ? ? ?
Te1 Zn1 2.5914(7) ? ? ?
Te2 Zn2 2.5752(7) ? ? ?
Te2 Zn1a 2.5902(9) ? ? ?
Zn2 N3 2.115(6) ? ? ?
Zn2 N5 2.089(5) ? ? ?
Zn1 Te2b 2.5902(9) ? ? ?
Zn1 N1 2.107(6) ? ? ?
Zn1 N7 2.083(6) ? ? ?
N1 N2 1.443(8) ? ? ?
N1 HN1a 0.89(10) ? ? ?
N1 HN1b 0.95(9) ? ? ?
N2 HN2a 0.94(13) ? ? ?
N2 HN2b 0.86(10) ? ? ?
N3 N4a 1.470(14) ? ? ?
N3 N4b 1.46(3) ? ? ?
N3 HN3a 0.75(7) ? ? ?
N3 HN3b 1.10(13) ? ? ?
N4a N4b 0.69(4) ? ? ?
N4a HN4a 1.10(7) ? ? ?
N4a HN4b 0.69(11) ? ? ?
N4b HN4a 0.79(8) ? ? ?
N4b HN4b 0.88(11) ? ? ?
N5 N6 1.449(9) ? ? ?
N5 HN5a 1.02(8) ? ? ?
N5 HN5b 1.01(8) ? ? ?
N6 HN6a 0.85(14) ? ? ?
N6 HN6b 1.06(10) ? ? ?
N7 N8 1.432(8) ? ? ?
N7 HN7a 0.80(13) ? ? ?
N7 HN7b 0.76(8) ? ? ?
N8 HN8a 0.67(9) ? ? ?
N8 HN8b 1.11(10) ? ? ?
HN1a HN1b 1.52(13) ? ? ?
HN2a HN2b 1.56(16) ? ? ?
HN4a HN4b 1.49(12) ? ? ?
HN6a HN6b 1.49(16) ? ? ?
HN7a HN7b 1.32(15) ? ? ?
HN8a HN8b 1.53(13) ? ? ?
